data_2100169
loop_
_publ_author_name
'Nowell, Harriott'
'Price, Sarah L.'

_publ_section_title
;
 Validation of a search technique for crystal structure prediction
 of flexible molecules by application to piracetam
;
_journal_issue 5
_journal_name_full
;
 Acta Crystallographica, Section B: Structural Science
;
_journal_page_first 558
_journal_page_last 568
_journal_paper_doi 10.1107/s0108768105018549
_journal_volume 61
_journal_year 2005
_chemical_formula_sum 'C6 H10 N2 O2'
_space_group_IT_number 14
_symmetry_cell_setting monoclinic
_symmetry_space_group_name_Hall '-P 2ybc'
_symmetry_space_group_name_H-M 'P 1 21/c 1'
_cell_angle_alpha 90
_cell_angle_beta 88.951
_cell_angle_gamma 90
_cell_formula_units_Z 4
_cell_length_a 6.3701
_cell_length_b 16.9795
_cell_length_c 6.487
_cell_volume 701.524
_cod_depositor_comments
;
 Marking structure as being theoretically determined.

 Antanas Vaitkus,
 2017-08-05

 Adding the _cell_formula_units_Z data item.

 Antanas Vaitkus,
 2017-08-05
;
_cod_original_sg_symbol_H-M 'P 21/c'
_cod_struct_determination_method theoretical
_cod_database_code 2100169

loop_
_symmetry_equiv_pos_site_id
_symmetry_equiv_pos_as_xyz
1 x,y,z
2 -x,1/2+y,1/2-z
3 -x,-y,-z
4 x,1/2-y,1/2+z

loop_
_atom_site_label
_atom_site_fract_x
_atom_site_fract_y
_atom_site_fract_z
_atom_site_type_symbol
C1 1.45457 0.839407 1.08049 C
C2 1.57459 0.88476 0.914477 C
C3 1.41741 0.893192 0.740773 C
C4 1.20525 0.893071 0.856014 C
C5 1.0907 0.827309 1.18787 C
C6 1.05103 0.903277 1.31001 C
N1 1.24486 0.839645 1.02684 N
N2 0.865815 0.904808 1.41839 N
O1 1.52426 0.807911 1.23488 O
O2 1.17811 0.957678 1.31034 O
H1 1.61358 0.941928 0.980887 H
H2 1.72041 0.855091 0.871977 H
H3 1.42678 0.842286 0.638591 H
H4 1.44014 0.946133 0.648459 H
H5 1.1644 0.951918 0.912668 H
H6 1.07727 0.871021 0.762459 H
H7 0.945188 0.804735 1.12366 H
H8 1.15364 0.783274 1.29261 H
H9 0.833722 0.952086 1.50686 H
H10 0.75884 0.861634 1.40913 H
